data_2204266
loop_
_publ_author_name
'Gao, Shan'
'Liu, Ji-Wei'
'Huo, Li-Hua'
'Zhao, Hui'
'Ng, Seik Weng'

_publ_section_title
;
 Poly[zinc(II)-\m~4~-1,4-phenylenedioxydiacetato-\k^2^<i>O</i>:<i>O</i>']
;
_journal_issue 10
_journal_name_full 'Acta Crystallographica Section E'
_journal_page_first m1370
_journal_page_last m1371
_journal_paper_doi 10.1107/S1600536804021336
_journal_volume 60
_journal_year 2004
_chemical_formula_iupac '[Zn (C10 H8 O6)]'
_chemical_formula_moiety 'C10 H8 O6 Zn'
_chemical_formula_sum 'C10 H8 O6 Zn'
_chemical_formula_weight 289.53
_chemical_name_systematic
;
catena-Poly[zinc(II)-\m-1,4-phenylenedioxydiacetato-\k^2^O:O']
;
_space_group_IT_number 14
_symmetry_cell_setting monoclinic
_symmetry_space_group_name_Hall '-P 2ybc'
_symmetry_space_group_name_H-M 'P 1 21/c 1'
_atom_sites_solution_hydrogens geom
_atom_sites_solution_primary direct
_atom_sites_solution_secondary difmap
_audit_creation_method SHELXL-97
_cell_angle_alpha 90.00
_cell_angle_beta 104.48(3)
_cell_angle_gamma 90.00
_cell_formula_units_Z 4
_cell_length_a 4.7934(9)
_cell_length_b 23.634(4)
_cell_length_c 9.3400(10)
_cell_measurement_reflns_used 6462
_cell_measurement_temperature 295(2)
_cell_measurement_theta_max 27.5
_cell_measurement_theta_min 4.1
_cell_volume 1024.5(3)
_computing_cell_refinement RAPID-AUTO
_computing_data_collection 'RAPID-AUTO (Rigaku, 1998)'
_computing_data_reduction 'CrystalStructure (Rigaku/MSC, 2002)'
_computing_molecular_graphics 'ORTEPII (Johnson, 1976)'
_computing_publication_material SHELXL97
_computing_structure_refinement 'SHELXL97 (Sheldrick, 1997)'
_computing_structure_solution 'SHELXS97 (Sheldrick, 1997)'
_diffrn_ambient_temperature 295(2)
_diffrn_measured_fraction_theta_full 1.00
_diffrn_measured_fraction_theta_max 1.00
_diffrn_measurement_device_type 'Rigaku R-AXIS RAPID'
_diffrn_measurement_method \w
_diffrn_radiation_monochromator graphite
_diffrn_radiation_source 'fine-focus sealed tube'
_diffrn_radiation_type MoK\a
_diffrn_radiation_wavelength 0.71073
_diffrn_reflns_av_R_equivalents 0.037
_diffrn_reflns_av_sigmaI/netI 0.025
_diffrn_reflns_limit_h_max 5
_diffrn_reflns_limit_h_min -6
_diffrn_reflns_limit_k_max 30
_diffrn_reflns_limit_k_min -30
_diffrn_reflns_limit_l_max 12
_diffrn_reflns_limit_l_min -12
_diffrn_reflns_number 9743
_diffrn_reflns_theta_full 27.5
_diffrn_reflns_theta_max 27.5
_diffrn_reflns_theta_min 3.4
_diffrn_standards_decay_% 0
_diffrn_standards_interval_count 0
_diffrn_standards_interval_time 0
_diffrn_standards_number 0
_exptl_absorpt_coefficient_mu 2.411
_exptl_absorpt_correction_T_max 0.685
_exptl_absorpt_correction_T_min 0.289
_exptl_absorpt_correction_type multi-scan
_exptl_absorpt_process_details '(ABSCOR; Higashi, 1995)'
_exptl_crystal_colour colorless
_exptl_crystal_density_diffrn 1.877
_exptl_crystal_density_method 'not measured'
_exptl_crystal_description prism
_exptl_crystal_F_000 584
_exptl_crystal_size_max 0.38
_exptl_crystal_size_mid 0.25
_exptl_crystal_size_min 0.17
_refine_diff_density_max 0.48
_refine_diff_density_min -0.40
_refine_ls_extinction_method none
_refine_ls_goodness_of_fit_ref 1.07
_refine_ls_hydrogen_treatment constr
_refine_ls_matrix_type full
_refine_ls_number_parameters 166
_refine_ls_number_reflns 2348
_refine_ls_number_restraints 16
_refine_ls_restrained_S_all 1.08
_refine_ls_R_factor_all 0.044
_refine_ls_R_factor_gt 0.035
_refine_ls_shift/su_max 0.001
_refine_ls_shift/su_mean 0.000
_refine_ls_structure_factor_coef Fsqd
_refine_ls_weighting_details 'calc w = 1/[\s^2^(Fo^2^)+(0.0432P)^2^+0.9852P] where P = (Fo^2^+2Fc^2^)/3'
_refine_ls_weighting_scheme calc
_refine_ls_wR_factor_gt 0.085
_refine_ls_wR_factor_ref 0.088
_reflns_number_gt 2002
_reflns_number_total 2348
_reflns_threshold_expression I>2\s(I)
_cod_data_source_file bt6509.cif
_cod_data_source_block I
_cod_depositor_comments
;
The following automatic conversions were performed:
'_exptl_absorpt_correction_type' value 'Multi-scan' changed to
'multi-scan' according to
'/home/saulius/struct/CIF-dictionaries/cif_core.dic' dictionary named
'cif_core.dic' version 2.4.1 from 2010-06-29.

Automatic conversion script
Id: cif_fix_enum 1527 2010-12-29 10:47:43Z saulius 

The following automatic conversions were performed:

'_exptl_absorpt_correction_type' value 'Multi-scan' changed to
'multi-scan' according to
/home/saulius/struct/CIF-dictionaries/cif_core.dic dictionary named
'cif_core.dic' version 2.4.1 from 2010-06-29.

Automatic conversion script
Id: cif_fix_values 1715 2011-07-08 13:25:40Z adriana 
;
_cod_original_sg_symbol_H-M 'P 21/c'
_cod_database_code 2204266
_cod_database_fobs_code 2204266

loop_
_symmetry_equiv_pos_as_xyz
'x, y, z'
'-x, y+1/2, -z+1/2'
'-x, -y, -z'
'x, -y-1/2, z-1/2'

loop_
_atom_site_label
_atom_site_fract_x
_atom_site_fract_y
_atom_site_fract_z
_atom_site_U_iso_or_equiv
_atom_site_adp_type
_atom_site_calc_flag
_atom_site_refinement_flags
_atom_site_occupancy
_atom_site_disorder_assembly
_atom_site_disorder_group
_atom_site_type_symbol
Zn1 -0.04450(7) 0.298660(10) 0.35512(3) 0.02810(10) Uani d . 1 . . Zn
O1 0.3317(4) 0.32180(10) 0.3260(2) 0.0344(5) Uani d . 1 . . O
O2 0.6698(4) 0.34260(10) 0.2119(2) 0.0340(4) Uani d . 1 . . O
O3 0.3099(5) 0.38920(10) -0.0234(2) 0.0345(5) Uani d . 1 A . O
O4 -0.0147(5) 0.27350(10) 0.5580(2) 0.0348(5) Uani d . 1 . . O
O5 -0.1116(5) 0.27940(10) 0.7780(2) 0.0410(5) Uani d . 1 . . O
O6 -0.0580(5) 0.38430(10) 0.5227(2) 0.0392(5) Uani d . 1 B . O
C1 0.4109(6) 0.34140(10) 0.2175(3) 0.0257(5) Uani d . 1 . . C
C2 0.1874(6) 0.36470(10) 0.0865(3) 0.0315(6) Uani d . 1 . . C
C3 0.4038(6) 0.44440(10) -0.0041(3) 0.0270(5) Uani d D 1 . . C
C4 0.4580(10) 0.4739(2) 0.1271(5) 0.0300(8) Uani d PD 0.50 A 1 C
C5 0.5420(10) 0.5302(2) 0.1291(5) 0.0305(8) Uani d PD 0.50 . 1 C
C4' 0.2740(10) 0.4866(2) 0.0630(6) 0.0300(8) Uani d PD 0.50 A 2 C
C5' 0.3710(10) 0.5418(2) 0.0654(6) 0.0305(8) Uani d PD 0.50 . 2 C
C6 -0.0847(6) 0.30010(10) 0.6592(3) 0.0290(6) Uani d . 1 . . C
C7 -0.1483(8) 0.36240(10) 0.6447(3) 0.0411(8) Uani d . 1 . . C
C8 -0.0351(6) 0.44230(10) 0.5148(3) 0.0273(6) Uani d D 1 . . C
C9 -0.0030(10) 0.4779(2) 0.6368(5) 0.0320(8) Uani d PD 0.50 B 3 C
C10 0.0390(10) 0.5354(2) 0.6220(4) 0.0316(8) Uani d PD 0.50 . 3 C
C9' -0.2200(10) 0.4790(2) 0.5600(6) 0.0320(8) Uani d PD 0.50 B 4 C
C10' -0.1810(10) 0.5369(2) 0.5473(6) 0.0316(8) Uani d PD 0.50 . 4 C
H2a 0.0585 0.3343 0.0418 0.038 Uiso calc R 1 . . H
H2b 0.0737 0.3931 0.1211 0.038 Uiso calc R 1 . . H
H4 0.4387 0.4563 0.2133 0.036 Uiso calc PR 0.50 A 1 H
H5 0.5624 0.5513 0.2152 0.037 Uiso calc PR 0.50 . 1 H
H4' 0.1242 0.4775 0.1056 0.036 Uiso calc PR 0.50 A 2 H
H5' 0.2843 0.5699 0.1087 0.037 Uiso calc PR 0.50 . 2 H
H7a -0.3534 0.3687 0.6305 0.049 Uiso calc R 1 . . H
H7b -0.0479 0.3817 0.7344 0.049 Uiso calc R 1 . . H
H9 -0.0091 0.4630 0.7282 0.038 Uiso calc PR 0.50 B 3 H
H10 0.0687 0.5589 0.7043 0.038 Uiso calc PR 0.50 . 3 H
H9' -0.3681 0.4652 0.5984 0.038 Uiso calc PR 0.50 B 4 H
H10' -0.3003 0.5621 0.5804 0.038 Uiso calc PR 0.50 . 4 H

loop_
_atom_site_aniso_label
_atom_site_aniso_U_11
_atom_site_aniso_U_22
_atom_site_aniso_U_33
_atom_site_aniso_U_12
_atom_site_aniso_U_13
_atom_site_aniso_U_23
Zn1 0.0351(2) 0.0270(2) 0.0251(2) -0.00170(10) 0.01290(10) 0.00260(10)
O1 0.0320(10) 0.0430(10) 0.0300(10) -0.0020(10) 0.0110(10) 0.0090(10)
O2 0.0300(10) 0.0390(10) 0.0360(10) -0.0010(10) 0.0130(10) 0.0040(10)
O3 0.0470(10) 0.0310(10) 0.0270(10) -0.0070(10) 0.0120(10) 0.0030(10)
O4 0.0580(10) 0.0240(10) 0.0270(10) 0.0050(10) 0.0170(10) 0.0020(10)
O5 0.072(2) 0.0290(10) 0.0280(10) 0.0030(10) 0.0250(10) 0.0060(10)
O6 0.072(2) 0.0210(10) 0.0310(10) -0.0030(10) 0.0250(10) 0.0010(10)
C1 0.0280(10) 0.0230(10) 0.0280(10) -0.0030(10) 0.0100(10) -0.0010(10)
C2 0.034(2) 0.032(2) 0.0300(10) -0.0080(10) 0.0090(10) 0.0040(10)
C3 0.0300(10) 0.0250(10) 0.0250(10) -0.0020(10) 0.0060(10) 0.0030(10)
C4 0.033(2) 0.035(2) 0.026(2) -0.003(2) 0.014(2) 0.007(2)
C5 0.033(2) 0.034(2) 0.028(2) 0.003(2) 0.014(2) 0.001(2)
C4' 0.033(2) 0.035(2) 0.026(2) -0.003(2) 0.014(2) 0.007(2)
C5' 0.033(2) 0.034(2) 0.028(2) 0.003(2) 0.014(2) 0.001(2)
C6 0.041(2) 0.0230(10) 0.0240(10) -0.0010(10) 0.0100(10) -0.0010(10)
C7 0.073(2) 0.0240(10) 0.035(2) 0.000(2) 0.029(2) 0.0010(10)
C8 0.037(2) 0.0200(10) 0.0250(10) 0.0000(10) 0.0080(10) 0.0010(10)
C9 0.043(2) 0.028(2) 0.027(2) -0.002(2) 0.012(2) 0.001(2)
C10 0.046(2) 0.026(2) 0.025(2) -0.001(2) 0.012(2) -0.003(2)
C9' 0.043(2) 0.028(2) 0.027(2) -0.002(2) 0.012(2) 0.001(2)
C10' 0.046(2) 0.026(2) 0.025(2) -0.001(2) 0.012(2) -0.003(2)

loop_
_atom_type_symbol
_atom_type_description
_atom_type_scat_dispersion_real
_atom_type_scat_dispersion_imag
_atom_type_scat_source
C C 0.0033 0.0016 'International Tables Vol C Tables 4.2.6.8 and 6.1.1.4'
H H 0.0000 0.0000 'International Tables Vol C Tables 4.2.6.8 and 6.1.1.4'
O O 0.0106 0.0060 'International Tables Vol C Tables 4.2.6.8 and 6.1.1.4'
Zn Zn 0.2839 1.4301 'International Tables Vol C Tables 4.2.6.8 and 6.1.1.4'

loop_
_geom_angle_atom_site_label_1
_geom_angle_atom_site_label_2
_geom_angle_atom_site_label_3
_geom_angle_site_symmetry_1
_geom_angle_site_symmetry_3
_geom_angle
_geom_angle_publ_flag
O1 Zn1 O2 . 1_455 105.50(10) yes
O1 Zn1 O4 . . 111.80(10) yes
O1 Zn1 O5 . 4_565 106.30(10) yes
O2 Zn1 O4 1_455 . 133.80(10) yes
O2 Zn1 O5 1_455 4_565 102.90(10) yes
O4 Zn1 O5 . 4_565 92.00(10) yes
C1 O1 Zn1 . . 133.3(2) no
C1 O2 Zn1 . 1_655 119.3(2) no
C3 O3 C2 . . 118.1(2) no
C6 O4 Zn1 . . 127.7(2) no
C6 O5 Zn1 . 4_566 130.2(2) no
C8 O6 C7 . . 116.9(2) no
O2 C1 O1 . . 122.9(3) no
O2 C1 C2 . . 117.7(2) no
O1 C1 C2 . . 119.4(2) no
O3 C2 C1 . . 113.2(2) no
O3 C2 H2a . . 108.9 no
C1 C2 H2a . . 108.9 no
O3 C2 H2b . . 108.9 no
C1 C2 H2b . . 108.9 no
H2a C2 H2b . . 107.8 no
C4 C3 O3 . . 125.3(3) no
C4 C3 C5' . 3_665 104.9(3) no
O3 C3 C5' . 3_665 115.6(3) no
C4 C3 C5 . 3_665 119.7(3) no
O3 C3 C5 . 3_665 114.9(3) no
O3 C3 C4' . . 124.4(3) no
C5' C3 C4' 3_665 . 119.8(3) no
C5 C3 C4' 3_665 . 105.4(3) no
C3 C4 C5 . . 119.1(4) no
C3 C4 H4 . . 120.5 no
C5 C4 H4 . . 120.5 no
C4 C5 C3 . 3_665 121.0(4) no
C4 C5 H5 . . 119.5 no
C3 C5 H5 3_665 . 119.5 no
C5' C4' C3 . . 119.5(4) no
C5' C4' H4' . . 120.3 no
C3 C4' H4' . . 120.3 no
C3 C5' C4' 3_665 . 120.7(4) no
C3 C5' H5' 3_665 . 119.6 no
C4' C5' H5' . . 119.6 no
O5 C6 O4 . . 125.7(3) no
O5 C6 C7 . . 113.6(2) no
O4 C6 C7 . . 120.7(2) no
O6 C7 C6 . . 109.6(2) no
O6 C7 H7a . . 109.8 no
C6 C7 H7a . . 109.8 no
O6 C7 H7b . . 109.8 no
C6 C7 H7b . . 109.8 no
H7a C7 H7b . . 108.2 no
C10 C8 O6 3_566 . 116.6(3) no
C10 C8 C9' 3_566 . 100.6(4) no
O6 C8 C9' . . 122.8(3) no
C10 C8 C9 3_566 . 120.1(3) no
O6 C8 C9 . . 123.3(3) no
C9' C8 C9 . . 47.1(3) no
C10 C8 C10' 3_566 3_566 47.1(3) no
O6 C8 C10' . 3_566 116.7(3) no
C9' C8 C10' . 3_566 120.4(3) no
C9 C8 C10' . 3_566 100.7(3) no
C10 C9 C8 . . 119.9(4) no
C10 C9 H9 . . 120.0 no
C8 C9 H9 . . 120.0 no
C8 C10 C9 3_566 . 119.9(4) no
C8 C10 H10 3_566 . 120.0 no
C9 C10 H10 . . 120.0 no
C8 C9' C10' . . 118.8(4) no
C8 C9' H9' . . 120.6 no
C10' C9' H9' . . 120.6 no
C9' C10' C8 . 3_566 120.8(4) no
C9' C10' H10' . . 119.6 no
C8 C10' H10' 3_566 . 119.6 no

loop_
_geom_bond_atom_site_label_1
_geom_bond_atom_site_label_2
_geom_bond_site_symmetry_2
_geom_bond_distance
_geom_bond_publ_flag
Zn1 O1 . 1.967(2) yes
Zn1 O2 1_455 1.956(2) yes
Zn1 O4 . 1.957(2) yes
Zn1 O5 4_565 1.977(2) yes
Zn1 O6 . 2.570(2) no
O1 C1 . 1.256(3) no
O2 C1 . 1.256(3) no
O3 C3 . 1.377(3) no
O3 C2 . 1.427(3) no
O4 C6 . 1.248(3) no
O5 C6 . 1.248(3) no
O6 C8 . 1.379(3) no
O6 C7 . 1.414(3) no
C1 C2 . 1.515(4) no
C2 H2a . 0.9700 no
C2 H2a . 0.9700 no
C3 C4 . 1.376(4) no
C3 C5' 3_665 1.380(3) no
C3 C5 3_665 1.394(3) no
C3 C4' . 1.402(4) no
C4 C5 . 1.389(4) no
C4 H4 . 0.9300 no
C5 C3 3_665 1.394(3) no
C5 H5 . 0.9300 no
C4' C5' . 1.384(4) no
C4' H4' . 0.9300 no
C5' C3 3_665 1.380(3) no
C5' H5' . 0.9300 no
C6 C7 . 1.504(4) no
C7 H7a . 0.9700 no
C7 H7b . 0.9700 no
C8 C10 3_566 1.378(3) no
C8 C9' . 1.379(4) no
C8 C9 . 1.394(4) no
C8 C10' 3_566 1.397(3) no
C9 C10 . 1.386(4) no
C9 H9 . 0.9300 no
C10 C8 3_566 1.378(3) no
C10 H10 . 0.9300 no
C9' C10' . 1.391(4) no
C9' H9' . 0.9300 no
C10' C8 3_566 1.397(3) no
C10' H10' . 0.9300 no

loop_
_geom_torsion_atom_site_label_1
_geom_torsion_atom_site_label_2
_geom_torsion_atom_site_label_3
_geom_torsion_atom_site_label_4
_geom_torsion_site_symmetry_1
_geom_torsion_site_symmetry_4
_geom_torsion
_geom_torsion_publ_flag
O2 Zn1 O1 C1 1_455 . -26.1(3) no
O4 Zn1 O1 C1 . . -178.3(3) no
O5 Zn1 O1 C1 4_565 . 82.8(3) no
O2 Zn1 O4 C6 1_455 . -38.3(3) no
O1 Zn1 O4 C6 . . 103.1(3) no
O5 Zn1 O4 C6 4_565 . -148.4(3) no
Zn1 O2 C1 O1 1_655 . 13.3(4) no
Zn1 O2 C1 C2 1_655 . -166.57(18) no
Zn1 O1 C1 O2 . . -164.7(2) no
Zn1 O1 C1 C2 . . 15.1(4) no
C3 O3 C2 C1 . . -83.7(3) no
O2 C1 C2 O3 . . -4.6(4) no
O1 C1 C2 O3 . . 175.6(2) no
C2 O3 C3 C4 . . 17.3(5) no
C2 O3 C3 C5' . 3_665 151.0(3) no
C2 O3 C3 C5 . 3_665 -165.8(3) no
C2 O3 C3 C4' . . -33.6(4) no
O3 C3 C4 C5 . . -177.7(4) no
C5' C3 C4 C5 3_665 . 44.8(6) no
C5 C3 C4 C5 3_665 . 5.6(8) no
C4' C3 C4 C5 . . -73.7(6) no
C3 C4 C5 C3 . 3_665 -5.7(8) no
C4 C3 C4' C5' . . 79.1(6) no
O3 C3 C4' C5' . . -174.5(4) no
C5' C3 C4' C5' 3_665 . 0.8(8) no
C5 C3 C4' C5' 3_665 . -38.7(6) no
C3 C4' C5' C3 . 3_665 -0.8(8) no
Zn1 O5 C6 O4 4_566 . 2.5(5) no
Zn1 O5 C6 C7 4_566 . -178.0(2) no
Zn1 O4 C6 O5 . . 166.3(2) no
Zn1 O4 C6 C7 . . -13.1(4) no
C8 O6 C7 C6 . . -164.6(3) no
O5 C6 C7 O6 . . 168.4(3) no
O4 C6 C7 O6 . . -12.1(4) no
C7 O6 C8 C10 . 3_566 -159.9(4) no
C7 O6 C8 C9' . . -35.3(5) no
C7 O6 C8 C9 . . 21.6(5) no
C7 O6 C8 C10' . 3_566 147.0(4) no
C10 C8 C9 C10 3_566 . -2.9(9) no
O6 C8 C9 C10 . . 175.6(4) no
C9' C8 C9 C10 . . -78.5(6) no
C10' C8 C9 C10 3_566 . 43.4(6) no
C8 C9 C10 C8 . 3_566 2.9(9) no
C10 C8 C9' C10' 3_566 . -48.2(6) no
O6 C8 C9' C10' . . -179.7(4) no
C9 C8 C9' C10' . . 73.2(6) no
C10' C8 C9' C10' 3_566 . -2.1(8) no
C8 C9' C10' C8 . 3_566 2.1(8) no
